data_1100374
loop_
_publ_author_name
'Elschenbroich, Christoph'
'Nowotny, Mathias'
'Behrendt, Andreas'
'Harms, Klaus'
'Wocadlo, Sigrid'
'Pebler, Juergen'

_publ_section_title
;
 Pentakis(\h^1^-phosphinine)iron: Synthesis, Structure, and Mode of Formation
;
_journal_coden_ASTM JACSAT
_journal_issue 14
_journal_name_full 'Journal of the American Chemical Society'
_journal_page_first 6217
_journal_page_last 6219
_journal_paper_doi 10.1021/ja00093a022
_journal_volume 116
_journal_year 1994
_chemical_formula_sum 'C25 H25 Fe P5'
_space_group_IT_number 13
_symmetry_cell_setting monoclinic
_symmetry_space_group_name_Hall '-P 2yac'
_symmetry_space_group_name_H-M 'P 1 2/n 1'
_cell_angle_alpha 90
_cell_angle_beta 102.11(3)
_cell_angle_gamma 90
_cell_formula_units_Z 4
_cell_length_a 16.010(3)
_cell_length_b 9.727(2)
_cell_length_c 16.193(3)
_cod_original_sg_symbol_H-M 'P 2/n'
_cod_original_formula_sum 'C25 H25 Fe1 P5'
_cod_database_code 1100374

loop_
_symmetry_equiv_pos_site_id
_symmetry_equiv_pos_as_xyz
1 x,y,z
2 1/2-x,y,1/2-z
3 -x,-y,-z
4 -1/2+x,-y,-1/2+z

loop_
_atom_site_label
_atom_site_type_symbol
_atom_site_fract_x
_atom_site_fract_y
_atom_site_fract_z
Fe1 Fe 0.25000 0.5378(2) 0.75000
P1 P 0.1473(1) 0.6255(2) 0.7998(1)
C1 C 0.1435(5) 0.6561(7) 0.9037(5)
C2 C 0.0668(5) 0.6885(8) 0.9300(5)
C3 C -0.0123(5) 0.7006(7) 0.8775(5)
C4 C -0.0232(5) 0.6881(8) 0.7900(5)
C5 C 0.0429(5) 0.6563(7) 0.7506(5)
P2 P 0.1733(1) 0.5455(2) 0.6234(1)
C6 C 0.1255(4) 0.6873(7) 0.5708(4)
C7 C 0.0852(5) 0.6869(8) 0.4868(4)
C8 C 0.0778(4) 0.5718(9) 0.4354(4)
C9 C 0.1130(5) 0.4465(8) 0.4644(4)
C10 C 0.1560(5) 0.4230(8) 0.5458(4)
P3 P 0.25000 0.3169(3) 0.75000
C11 C 0.1660(5) 0.2048(8) 0.7324(4)
C12 C 0.1732(6) 0.0618(9) 0.7343(5)
C13 C 0.25000 -0.0055(12) 0.75000
Fe2 Fe 0.25000 0.8073(2) 0.25000
P4 P 0.2039(1) 0.9134(2) 0.3486(1)
C14 C 0.2519(5) 0.9320(7) 0.4533(4)
C15 C 0.2145(5) 0.9985(8) 0.5132(5)
C16 C 0.1338(5) 1.0577(8) 0.4951(5)
C17 C 0.0855(5) 1.0580(8) 0.4148(5)
C18 C 0.1080(5) 0.9978(7) 0.3453(5)
P5 P 0.1208(1) 0.8047(2) 0.1774(1)
C19 C 0.0609(5) 0.9391(8) 0.1283(4)
C20 C -0.0231(5) 0.9299(8) 0.0898(4)
C21 C -0.0718(5) 0.8135(9) 0.0845(4)
C22 C -0.0356(5) 0.6909(9) 0.1202(5)
C23 C 0.0474(5) 0.6768(7) 0.1638(5)
P6 P 0.25000 0.5862(3) 0.25000
C24 C 0.2402(5) 0.4747(7) 0.1659(4)
C25 C 0.2411(5) 0.3326(8) 0.1741(5)
C26 C 0.25000 0.2661(11) 0.25000
H1 H 0.19560 0.65060 0.94560
H2 H 0.07010 0.70390 0.98920
H3 H -0.06130 0.71740 0.90160
H4 H -0.07930 0.70310 0.75610
H5 H 0.02900 0.64980 0.69020
H6 H 0.12860 0.77210 0.60160
H7 H 0.05910 0.77080 0.46300
H8 H 0.04820 0.57970 0.37760
H9 H 0.10740 0.37190 0.42480
H10 H 0.17650 0.33170 0.56070
H11 H 0.10960 0.24340 0.72080
H12 H 0.12210 0.00730 0.72360
H13 H 0.25000 -0.10420 0.75000
H14 H 0.30890 0.89690 0.47110
H15 H 0.24580 1.00260 0.57070
H16 H 0.11180 1.09920 0.53990
H17 H 0.03090 1.10260 0.40680
H18 H 0.06880 1.00350 0.29170
H19 H 0.08940 1.02560 0.12690
H20 H -0.05130 1.01160 0.06480
H21 H -0.13080 0.81620 0.05600
H22 H -0.07190 0.61120 0.11370
H23 H 0.06560 0.58900 0.18820
H24 H 0.23360 0.51320 0.11040
H25 H 0.23490 0.27780 0.12390
H26 H 0.25000 0.16740 0.25000
P1A* P 0.3527(1) 0.6255(2) 0.7002(1)
P2A* P 0.3267(1) 0.5455(2) 0.8766(1)
C11A* C 0.3340(5) 0.2048(8) 0.7676(4)
C12A* C 0.3268(6) 0.0618(9) 0.7657(5)
C1A* C 0.3565(5) 0.6561(7) 0.5963(5)
C5A* C 0.4571(5) 0.6563(7) 0.7494(5)
C6A* C 0.3745(4) 0.6873(7) 0.9292(4)
C10A* C 0.3440(5) 0.4230(8) 0.9542(4)
H11A* H 0.39040 0.24340 0.77920
H12A* H 0.37790 0.00730 0.77640
C2A* C 0.4332(5) 0.6885(8) 0.5700(5)
H1A* H 0.30440 0.65060 0.55440
C4A* C 0.5232(5) 0.6881(8) 0.7100(5)
H5A* H 0.47100 0.64980 0.80980
C7A* C 0.4148(5) 0.6869(8) 1.0132(4)
H6A* H 0.37140 0.77210 0.89840
C9A* C 0.3870(5) 0.4465(8) 1.0356(4)
H10A* H 0.32350 0.33170 0.93930
C3A* C 0.5123(5) 0.7006(7) 0.6225(5)
H2A* H 0.42990 0.70390 0.51080
H4A* H 0.57930 0.70310 0.74390
C8A* C 0.4222(4) 0.5718(9) 1.0646(4)
H7A* H 0.44090 0.77080 1.03700
H9A* H 0.39260 0.37190 1.07520
H3A* H 0.56130 0.71740 0.59840
H8A* H 0.45180 0.57970 1.12240
P4A P 0.2961(1) 0.9134(2) 0.1514(1)
P5A P 0.3792(1) 0.8047(2) 0.3226(1)
C24A C 0.2598(5) 0.4747(7) 0.3341(4)
C25A C 0.2589(5) 0.3326(8) 0.3259(5)
C14A C 0.2481(5) 0.9320(7) 0.0467(4)
C18A C 0.3920(5) 0.9978(7) 0.1547(5)
C19A C 0.4391(5) 0.9391(8) 0.3717(4)
C23A C 0.4526(5) 0.6768(7) 0.3362(5)
H24A H 0.26640 0.51320 0.38960
H25A H 0.26510 0.27780 0.37610
C15A C 0.2855(5) 0.9985(8) -0.0132(5)
H14A H 0.19110 0.89690 0.02890
C17A C 0.4145(5) 1.0580(8) 0.0852(5)
H18A H 0.43120 1.00350 0.20830
C20A C 0.5231(5) 0.9299(8) 0.4102(4)
H19A H 0.41060 1.02560 0.37310
C22A C 0.5356(5) 0.6909(9) 0.3798(5)
H23A H 0.43440 0.58900 0.31180
C16A C 0.3662(5) 1.0577(8) 0.0049(5)
H15A H 0.25420 1.00260 -0.07070
H17A H 0.46910 1.10260 0.09320
C21A C 0.5718(5) 0.8135(9) 0.4155(4)
H20A H 0.55130 1.01160 0.43520
H22A H 0.57190 0.61120 0.38630
H16A H 0.38820 1.09920 -0.03990
H21A H 0.63080 0.81620 0.44400

loop_
_atom_type_symbol
_atom_type_radius_bond
C 0.68
H 0.23
Fe 1.34
P 1.05
